data_7023988
loop_
_publ_author_name
'Fridrichov\'a, Ad\'ela'
'Mairychov\'a, Barbora'
'Pad\<elkov\'a, Zde\<nka'
'Ly\<cka, Anton\'in'
'Jurkschat, Klaus'
'Jambor, Roman'
'Dost\'al, Libor'

_publ_section_title
;
 Straightforward synthesis of novel cyclic metallasiloxanes supported by
 an N,C,N-chelating ligand.
;
_journal_issue 46
_journal_name_full 'Dalton transactions (Cambridge, England : 2003)'
_journal_page_first 16403
_journal_page_last 16411
_journal_paper_doi 10.1039/c3dt52230j
_journal_volume 42
_journal_year 2013
_chemical_formula_moiety 'C42 H44 N2 O3 Si2 Sn'
_chemical_formula_sum 'C42 H44 N2 O3 Si2 Sn'
_chemical_formula_weight 799.66
_chemical_name_systematic
; 
 ? 
;
_space_group_IT_number 2
_symmetry_cell_setting triclinic
_symmetry_space_group_name_Hall '-P 1'
_symmetry_space_group_name_H-M 'P -1'
_atom_sites_solution_hydrogens geom
_atom_sites_solution_primary direct
_atom_sites_solution_secondary difmap
_audit_creation_method SHELXL-97
_cell_angle_alpha 89.060(5)
_cell_angle_beta 84.317(4)
_cell_angle_gamma 87.989(3)
_cell_formula_units_Z 2
_cell_length_a 10.7320(2)
_cell_length_b 13.1811(8)
_cell_length_c 13.5121(8)
_cell_measurement_reflns_used 37098
_cell_measurement_temperature 150(1)
_cell_measurement_theta_max 27.5
_cell_measurement_theta_min 1
_cell_volume 1900.69(17)
_computing_cell_refinement 'COLLECT and DENZO'
_computing_data_collection 'COLLECT (Hooft, 1998) and DENZO (Otwinowski & Minor, 1997)'
_computing_data_reduction 'COLLECT and DENZO'
_computing_molecular_graphics 'PLATON (Spek, 2003)'
_computing_publication_material 'SHELXL-97 (Sheldrick, 2008)'
_computing_structure_refinement 'SHELXL-97 (Sheldrick, 1997)'
_computing_structure_solution 'SIR92 (Altomare et al., 1994)'
_diffrn_ambient_temperature 150(1)
_diffrn_detector_area_resol_mean 9.091
_diffrn_measured_fraction_theta_full 0.991
_diffrn_measured_fraction_theta_max 0.991
_diffrn_measurement_device_type 'Bruker Nonius KappaCCD area detector'
_diffrn_measurement_method '\f and \w scans to fill the Ewald sphere'
_diffrn_radiation_monochromator graphite
_diffrn_radiation_source 'fine-focus sealed tube'
_diffrn_radiation_type MoK\a
_diffrn_radiation_wavelength 0.71073
_diffrn_reflns_av_R_equivalents 0.0524
_diffrn_reflns_av_sigmaI/netI 0.0330
_diffrn_reflns_limit_h_max 13
_diffrn_reflns_limit_h_min -13
_diffrn_reflns_limit_k_max 16
_diffrn_reflns_limit_k_min -17
_diffrn_reflns_limit_l_max 17
_diffrn_reflns_limit_l_min -17
_diffrn_reflns_number 36963
_diffrn_reflns_theta_full 27.50
_diffrn_reflns_theta_max 27.50
_diffrn_reflns_theta_min 1.91
_diffrn_standards_number 0
_exptl_absorpt_coefficient_mu 0.776
_exptl_absorpt_correction_T_max 0.848
_exptl_absorpt_correction_T_min 0.801
_exptl_absorpt_correction_type integration
_exptl_absorpt_process_details
;
Gaussian integration (Coppens, 1970)
;
_exptl_crystal_colour colourless
_exptl_crystal_density_diffrn 1.397
_exptl_crystal_density_method 'not measured'
_exptl_crystal_description block
_exptl_crystal_F_000 824
_exptl_crystal_size_max 0.36
_exptl_crystal_size_mid 0.31
_exptl_crystal_size_min 0.29
_refine_diff_density_max 0.480
_refine_diff_density_min -0.609
_refine_diff_density_rms 0.073
_refine_ls_extinction_method none
_refine_ls_goodness_of_fit_ref 1.078
_refine_ls_hydrogen_treatment constr
_refine_ls_matrix_type full
_refine_ls_number_parameters 451
_refine_ls_number_reflns 8664
_refine_ls_number_restraints 0
_refine_ls_restrained_S_all 1.078
_refine_ls_R_factor_all 0.0359
_refine_ls_R_factor_gt 0.0266
_refine_ls_shift/su_max 0.001
_refine_ls_shift/su_mean 0.000
_refine_ls_structure_factor_coef Fsqd
_refine_ls_weighting_details 'calc w=1/[\s^2^(Fo^2^)+(0.0238P)^2^+1.3534P] where P=(Fo^2^+2Fc^2^)/3'
_refine_ls_weighting_scheme calc
_refine_ls_wR_factor_gt 0.0589
_refine_ls_wR_factor_ref 0.0650
_reflns_number_gt 7598
_reflns_number_total 8664
_reflns_threshold_expression >2sigma(I)
_cod_data_source_file c3dt52230j.txt
_cod_data_source_block shelxl
_cod_database_code 7023988

loop_
_symmetry_equiv_pos_as_xyz
'x, y, z'
'-x, -y, -z'

loop_
_atom_site_label
_atom_site_type_symbol
_atom_site_fract_x
_atom_site_fract_y
_atom_site_fract_z
_atom_site_U_iso_or_equiv
_atom_site_adp_type
_atom_site_occupancy
_atom_site_symmetry_multiplicity
_atom_site_calc_flag
_atom_site_refinement_flags
Sn1 Sn 0.427862(11) 0.210576(10) 0.221598(10) 0.01820(4) Uani 1 1 d .
Si1 Si 0.68041(5) 0.34339(4) 0.14311(4) 0.01806(11) Uani 1 1 d .
Si2 Si 0.72462(5) 0.17495(4) 0.28455(4) 0.01812(11) Uani 1 1 d .
O1 O 0.54487(12) 0.29947(10) 0.13326(10) 0.0211(3) Uani 1 1 d .
O2 O 0.57580(12) 0.16379(11) 0.29499(11) 0.0236(3) Uani 1 1 d .
O3 O 0.76724(12) 0.26784(10) 0.20763(11) 0.0231(3) Uani 1 1 d .
N1 N 0.33843(16) 0.06931(14) 0.34870(13) 0.0267(4) Uani 1 1 d .
C37 C 0.77401(18) 0.20119(15) 0.41022(15) 0.0223(4) Uani 1 1 d .
N2 N 0.29303(15) 0.26762(12) 0.07423(13) 0.0228(3) Uani 1 1 d .
C8 C 0.2018(2) 0.0601(2) 0.3543(2) 0.0379(6) Uani 1 1 d .
H8A H 0.1784 -0.0005 0.3909 0.046 Uiso 1 1 d R
H8B H 0.1765 0.0566 0.2883 0.046 Uiso 1 1 d R
H8C H 0.1613 0.1181 0.3874 0.046 Uiso 1 1 d R
C25 C 0.67011(18) 0.46895(15) 0.20685(15) 0.0219(4) Uani 1 1 d .
C31 C 0.81723(17) 0.05985(15) 0.23617(14) 0.0201(4) Uani 1 1 d .
C13 C 0.32855(19) 0.31951(16) 0.31691(15) 0.0254(4) Uani 1 1 d .
C21 C 0.7659(2) 0.38241(16) -0.16270(16) 0.0286(4) Uani 1 1 d .
H21 H 0.7224 0.3837 -0.2189 0.034 Uiso 1 1 d R
C1 C 0.38962(17) 0.08135(14) 0.14026(15) 0.0212(4) Uani 1 1 d .
C19 C 0.76536(17) 0.36118(14) 0.01647(15) 0.0195(4) Uani 1 1 d .
C2 C 0.38174(18) -0.01290(15) 0.18820(17) 0.0254(4) Uani 1 1 d .
C11 C 0.3034(2) 0.37390(16) 0.04186(18) 0.0318(5) Uani 1 1 d .
H11A H 0.3901 0.3908 0.0329 0.038 Uiso 1 1 d R
H11B H 0.2597 0.4170 0.0914 0.038 Uiso 1 1 d R
H11C H 0.2671 0.3835 -0.0199 0.038 Uiso 1 1 d R
C33 C 0.9927(2) -0.01317(19) 0.13064(18) 0.0349(5) Uani 1 1 d .
H33 H 1.0589 -0.0044 0.0817 0.042 Uiso 1 1 d R
C10 C 0.35725(18) 0.19905(15) -0.00078(15) 0.0234(4) Uani 1 1 d .
H10A H 0.4416 0.2213 -0.0195 0.028 Uiso 1 1 d R
H10B H 0.3126 0.2001 -0.0598 0.028 Uiso 1 1 d R
C3 C 0.3498(2) -0.09637(16) 0.13557(19) 0.0318(5) Uani 1 1 d .
H3 H 0.3446 -0.1598 0.1666 0.038 Uiso 1 1 d R
C16 C 0.2066(3) 0.4696(2) 0.4375(2) 0.0502(7) Uani 1 1 d .
H16 H 0.1660 0.5198 0.4776 0.060 Uiso 1 1 d R
C32 C 0.91575(19) 0.06975(17) 0.16164(16) 0.0271(4) Uani 1 1 d .
H32 H 0.9303 0.1330 0.1320 0.033 Uiso 1 1 d R
C20 C 0.70345(19) 0.36170(15) -0.06945(16) 0.0242(4) Uani 1 1 d .
H20 H 0.6185 0.3482 -0.0645 0.029 Uiso 1 1 d R
C22 C 0.8928(2) 0.40079(16) -0.17151(16) 0.0302(5) Uani 1 1 d .
H22 H 0.9348 0.4144 -0.2336 0.036 Uiso 1 1 d R
C24 C 0.89295(19) 0.38033(16) 0.00500(16) 0.0269(4) Uani 1 1 d .
H24 H 0.9366 0.3810 0.0611 0.032 Uiso 1 1 d R
C38 C 0.6924(2) 0.24659(17) 0.48468(17) 0.0311(5) Uani 1 1 d .
H38 H 0.6110 0.2645 0.4716 0.037 Uiso 1 1 d R
C26 C 0.7619(2) 0.49865(18) 0.26553(18) 0.0348(5) Uani 1 1 d .
H26 H 0.8289 0.4543 0.2756 0.042 Uiso 1 1 d R
C7 C 0.4011(2) -0.01937(16) 0.29709(18) 0.0299(5) Uani 1 1 d .
H7A H 0.3668 -0.0815 0.3259 0.036 Uiso 1 1 d R
H7B H 0.4900 -0.0205 0.3050 0.036 Uiso 1 1 d R
C34 C 0.9712(2) -0.10754(19) 0.1719(2) 0.0392(6) Uani 1 1 d .
H34 H 1.0226 -0.1629 0.1509 0.047 Uiso 1 1 d R
C12 C 0.16048(19) 0.24224(18) 0.09093(19) 0.0322(5) Uani 1 1 d .
H12A H 0.1240 0.2449 0.0288 0.039 Uiso 1 1 d R
H12B H 0.1172 0.2903 0.1358 0.039 Uiso 1 1 d R
H12C H 0.1534 0.1752 0.1193 0.039 Uiso 1 1 d R
C6 C 0.36154(17) 0.09301(15) 0.04233(16) 0.0228(4) Uani 1 1 d .
C39 C 0.7300(2) 0.26535(18) 0.57771(18) 0.0382(5) Uani 1 1 d .
H39 H 0.6738 0.2955 0.6262 0.046 Uiso 1 1 d R
C14 C 0.3959(2) 0.38805(17) 0.36474(17) 0.0329(5) Uani 1 1 d .
H14 H 0.4830 0.3836 0.3570 0.039 Uiso 1 1 d R
C5 C 0.33079(19) 0.00906(16) -0.00998(17) 0.0282(4) Uani 1 1 d .
H5 H 0.3133 0.0159 -0.0759 0.034 Uiso 1 1 d R
C36 C 0.7976(2) -0.03657(17) 0.27712(17) 0.0306(5) Uani 1 1 d .
H36 H 0.7326 -0.0453 0.3271 0.037 Uiso 1 1 d R
C30 C 0.5713(2) 0.53769(16) 0.19419(17) 0.0301(5) Uani 1 1 d .
H30 H 0.5086 0.5196 0.1557 0.036 Uiso 1 1 d R
C23 C 0.9563(2) 0.39922(18) -0.08765(18) 0.0318(5) Uani 1 1 d .
H23 H 1.0418 0.4102 -0.0931 0.038 Uiso 1 1 d R
C28 C 0.6555(3) 0.66000(19) 0.2957(2) 0.0439(6) Uani 1 1 d .
H28 H 0.6502 0.7230 0.3261 0.053 Uiso 1 1 d R
C29 C 0.5646(2) 0.63256(18) 0.2376(2) 0.0379(5) Uani 1 1 d .
H29 H 0.4984 0.6777 0.2273 0.045 Uiso 1 1 d R
C35 C 0.8726(2) -0.11976(18) 0.2450(2) 0.0410(6) Uani 1 1 d .
H35 H 0.8568 -0.1837 0.2727 0.049 Uiso 1 1 d R
C42 C 0.8938(2) 0.1748(2) 0.43408(18) 0.0396(6) Uani 1 1 d .
H42 H 0.9501 0.1434 0.3864 0.048 Uiso 1 1 d R
C17 C 0.1379(2) 0.4020(2) 0.3918(2) 0.0472(7) Uani 1 1 d .
H17 H 0.0509 0.4060 0.4010 0.057 Uiso 1 1 d R
C18 C 0.1980(2) 0.32651(19) 0.33146(19) 0.0357(5) Uani 1 1 d .
H18 H 0.1508 0.2808 0.3007 0.043 Uiso 1 1 d R
C41 C 0.9322(2) 0.1932(3) 0.5269(2) 0.0493(7) Uani 1 1 d .
H41 H 1.0131 0.1747 0.5406 0.059 Uiso 1 1 d R
C40 C 0.8503(3) 0.2393(2) 0.59867(18) 0.0393(6) Uani 1 1 d .
H40 H 0.8759 0.2528 0.6608 0.047 Uiso 1 1 d R
C9 C 0.3757(2) 0.0786(2) 0.44919(18) 0.0383(6) Uani 1 1 d .
H9A H 0.3353 0.1380 0.4799 0.046 Uiso 1 1 d R
H9B H 0.4649 0.0843 0.4460 0.046 Uiso 1 1 d R
H9C H 0.3512 0.0195 0.4878 0.046 Uiso 1 1 d R
C4 C 0.3266(2) -0.08548(17) 0.03709(19) 0.0328(5) Uani 1 1 d .
H4 H 0.3076 -0.1422 0.0021 0.039 Uiso 1 1 d R
C27 C 0.7552(3) 0.5933(2) 0.3092(2) 0.0471(7) Uani 1 1 d .
H27 H 0.8178 0.6121 0.3474 0.056 Uiso 1 1 d R
C15 C 0.3355(3) 0.4631(2) 0.4244(2) 0.0456(6) Uani 1 1 d .
H15 H 0.3820 0.5092 0.4554 0.055 Uiso 1 1 d R

loop_
_atom_site_aniso_label
_atom_site_aniso_U_11
_atom_site_aniso_U_22
_atom_site_aniso_U_33
_atom_site_aniso_U_23
_atom_site_aniso_U_13
_atom_site_aniso_U_12
Sn1 0.01389(6) 0.01765(7) 0.02279(7) -0.00142(5) -0.00062(4) 0.00041(4)
Si1 0.0160(2) 0.0167(2) 0.0215(3) 0.00156(19) -0.00235(19) -0.00112(19)
Si2 0.0151(2) 0.0197(2) 0.0195(3) 0.00185(19) -0.00177(19) -0.00011(19)
O1 0.0175(6) 0.0217(7) 0.0246(7) 0.0034(5) -0.0041(5) -0.0020(5)
O2 0.0166(6) 0.0285(7) 0.0255(7) 0.0053(6) -0.0018(5) -0.0009(6)
O3 0.0166(6) 0.0238(7) 0.0291(8) 0.0067(6) -0.0036(5) -0.0016(5)
N1 0.0199(8) 0.0311(9) 0.0282(9) 0.0049(7) 0.0012(7) -0.0001(7)
C37 0.0235(9) 0.0220(9) 0.0215(10) 0.0005(7) -0.0023(7) -0.0036(8)
N2 0.0207(8) 0.0188(8) 0.0288(9) 0.0005(7) -0.0035(7) 0.0027(6)
C8 0.0212(10) 0.0465(14) 0.0445(14) 0.0082(11) 0.0037(9) -0.0016(10)
C25 0.0227(9) 0.0215(9) 0.0211(9) 0.0007(7) 0.0009(7) -0.0038(8)
C31 0.0183(9) 0.0224(9) 0.0202(9) -0.0001(7) -0.0049(7) 0.0001(7)
C13 0.0256(10) 0.0245(10) 0.0245(10) 0.0005(8) 0.0033(8) 0.0042(8)
C21 0.0370(12) 0.0275(11) 0.0220(10) -0.0036(8) -0.0053(9) -0.0018(9)
C1 0.0152(8) 0.0176(9) 0.0300(10) -0.0016(8) 0.0010(7) -0.0004(7)
C19 0.0206(9) 0.0127(8) 0.0249(10) 0.0005(7) -0.0012(7) 0.0009(7)
C2 0.0164(9) 0.0197(9) 0.0391(12) 0.0007(8) 0.0022(8) 0.0006(7)
C11 0.0311(11) 0.0234(10) 0.0409(13) 0.0063(9) -0.0062(9) 0.0023(9)
C33 0.0249(10) 0.0426(13) 0.0357(13) -0.0078(10) 0.0040(9) 0.0039(10)
C10 0.0223(9) 0.0243(10) 0.0242(10) -0.0018(8) -0.0058(8) -0.0009(8)
C3 0.0253(10) 0.0167(10) 0.0519(15) -0.0023(9) 0.0035(10) 0.0004(8)
C16 0.0666(18) 0.0370(14) 0.0415(15) -0.0061(11) 0.0178(13) 0.0159(13)
C32 0.0225(10) 0.0284(11) 0.0298(11) 0.0002(9) 0.0009(8) -0.0015(8)
C20 0.0235(9) 0.0215(10) 0.0279(11) -0.0020(8) -0.0029(8) -0.0028(8)
C22 0.0352(11) 0.0275(11) 0.0257(11) -0.0018(9) 0.0081(9) -0.0027(9)
C24 0.0222(10) 0.0301(11) 0.0286(11) 0.0026(9) -0.0035(8) -0.0014(8)
C38 0.0338(11) 0.0289(11) 0.0300(12) -0.0033(9) -0.0018(9) 0.0065(9)
C26 0.0351(12) 0.0331(12) 0.0376(13) -0.0041(10) -0.0091(10) -0.0032(10)
C7 0.0241(10) 0.0212(10) 0.0432(13) 0.0108(9) -0.0003(9) 0.0009(8)
C34 0.0337(12) 0.0322(12) 0.0516(15) -0.0126(11) -0.0064(11) 0.0112(10)
C12 0.0181(9) 0.0324(12) 0.0461(14) 0.0025(10) -0.0044(9) 0.0031(9)
C6 0.0161(8) 0.0217(10) 0.0300(11) -0.0031(8) 0.0015(7) -0.0002(7)
C39 0.0501(14) 0.0341(12) 0.0294(12) -0.0101(10) 0.0016(10) 0.0040(11)
C14 0.0338(12) 0.0307(12) 0.0330(12) -0.0042(9) 0.0025(9) 0.0006(9)
C5 0.0215(10) 0.0295(11) 0.0337(12) -0.0097(9) -0.0013(8) -0.0013(8)
C36 0.0295(11) 0.0274(11) 0.0333(12) 0.0054(9) 0.0023(9) 0.0027(9)
C30 0.0308(11) 0.0247(11) 0.0352(12) -0.0040(9) -0.0043(9) 0.0001(9)
C23 0.0219(10) 0.0347(12) 0.0377(13) 0.0003(10) 0.0031(9) -0.0014(9)
C28 0.0539(15) 0.0312(13) 0.0449(15) -0.0153(11) 0.0085(12) -0.0081(11)
C29 0.0375(12) 0.0272(11) 0.0470(15) -0.0054(10) 0.0044(11) 0.0028(10)
C35 0.0421(13) 0.0232(11) 0.0575(17) 0.0048(11) -0.0059(12) 0.0023(10)
C42 0.0236(11) 0.0681(18) 0.0274(12) -0.0129(11) -0.0029(9) 0.0017(11)
C17 0.0338(13) 0.0513(16) 0.0518(16) -0.0021(13) 0.0136(12) 0.0163(12)
C18 0.0272(11) 0.0392(13) 0.0391(13) -0.0036(10) 0.0033(9) 0.0054(10)
C41 0.0300(12) 0.083(2) 0.0376(14) -0.0123(14) -0.0129(10) -0.0011(13)
C40 0.0527(15) 0.0413(13) 0.0260(12) -0.0085(10) -0.0108(10) -0.0072(12)
C9 0.0348(12) 0.0485(15) 0.0304(12) 0.0131(11) 0.0004(10) -0.0026(11)
C4 0.0253(10) 0.0221(10) 0.0502(14) -0.0132(10) 0.0023(10) -0.0018(8)
C27 0.0493(15) 0.0454(15) 0.0501(16) -0.0135(12) -0.0166(12) -0.0127(12)
C15 0.0596(17) 0.0327(13) 0.0429(15) -0.0141(11) 0.0038(12) 0.0016(12)

loop_
_atom_type_symbol
_atom_type_description
_atom_type_scat_dispersion_real
_atom_type_scat_dispersion_imag
_atom_type_scat_source
C C 0.0033 0.0016 'International Tables Vol C Tables 4.2.6.8 and 6.1.1.4'
H H 0.0000 0.0000 'International Tables Vol C Tables 4.2.6.8 and 6.1.1.4'
O O 0.0106 0.0060 'International Tables Vol C Tables 4.2.6.8 and 6.1.1.4'
N N 0.0061 0.0033 'International Tables Vol C Tables 4.2.6.8 and 6.1.1.4'
Si Si 0.0817 0.0704 'International Tables Vol C Tables 4.2.6.8 and 6.1.1.4'
Sn Sn -0.6537 1.4246 'International Tables Vol C Tables 4.2.6.8 and 6.1.1.4'

loop_
_exptl_crystal_face_index_h
_exptl_crystal_face_index_k
_exptl_crystal_face_index_l
_exptl_crystal_face_perp_dist
1 0 0 0.132
0 -1 0 0.131
0 1 0 0.176
-1 0 0 0.151
0 0 1 0.144
0 0 -1 0.118
-1 1 0 0.174
-1 -1 0 0.156
1 1 0 0.179
-1 0 -1 0.121

loop_
_geom_angle_atom_site_label_1
_geom_angle_atom_site_label_2
_geom_angle_atom_site_label_3
_geom_angle
O2 Sn1 O1 88.72(5)
O2 Sn1 C1 103.58(7)
O1 Sn1 C1 108.53(7)
O2 Sn1 C13 104.62(7)
O1 Sn1 C13 101.87(7)
C1 Sn1 C13 138.56(8)
O1 Si1 O3 112.54(7)
O1 Si1 C19 109.76(8)
O3 Si1 C19 107.98(8)
O1 Si1 C25 112.08(8)
O3 Si1 C25 106.32(9)
C19 Si1 C25 107.95(8)
O2 Si2 O3 111.25(7)
O2 Si2 C37 108.40(8)
O3 Si2 C37 109.43(8)
O2 Si2 C31 114.84(8)
O3 Si2 C31 105.54(8)
C37 Si2 C31 107.22(9)
Si1 O1 Sn1 134.08(8)
Si2 O2 Sn1 138.16(8)
Si1 O3 Si2 129.12(9)
C9 N1 C8 109.09(18)
C9 N1 C7 111.73(18)
C8 N1 C7 109.75(18)
C42 C37 C38 116.9(2)
C42 C37 Si2 121.19(16)
C38 C37 Si2 121.94(16)
C11 N2 C12 109.70(16)
C11 N2 C10 111.02(17)
C12 N2 C10 109.17(16)
N1 C8 H8A 109.4
N1 C8 H8B 109.4
H8A C8 H8B 109.5
N1 C8 H8C 109.6
H8A C8 H8C 109.5
H8B C8 H8C 109.5
C30 C25 C26 117.6(2)
C30 C25 Si1 120.52(16)
C26 C25 Si1 121.90(16)
C36 C31 C32 117.40(18)
C36 C31 Si2 122.21(15)
C32 C31 Si2 120.22(15)
C14 C13 C18 118.3(2)
C14 C13 Sn1 118.79(15)
C18 C13 Sn1 122.85(17)
C22 C21 C20 120.0(2)
C22 C21 H21 120.1
C20 C21 H21 120.0
C6 C1 C2 120.72(19)
C6 C1 Sn1 119.58(14)
C2 C1 Sn1 119.44(16)
C20 C19 C24 117.13(18)
C20 C19 Si1 121.93(14)
C24 C19 Si1 120.84(16)
C3 C2 C1 119.0(2)
C3 C2 C7 122.34(19)
C1 C2 C7 118.54(19)
N2 C11 H11A 109.5
N2 C11 H11B 109.5
H11A C11 H11B 109.5
N2 C11 H11C 109.4
H11A C11 H11C 109.5
H11B C11 H11C 109.5
C34 C33 C32 120.3(2)
C34 C33 H33 120.0
C32 C33 H33 119.7
N2 C10 C6 108.92(16)
N2 C10 H10A 109.8
C6 C10 H10A 110.0
N2 C10 H10B 109.9
C6 C10 H10B 109.8
H10A C10 H10B 108.3
C4 C3 C2 120.2(2)
C4 C3 H3 119.9
C2 C3 H3 119.9
C17 C16 C15 120.0(2)
C17 C16 H16 119.8
C15 C16 H16 120.2
C33 C32 C31 121.3(2)
C33 C32 H32 119.3
C31 C32 H32 119.4
C19 C20 C21 121.41(19)
C19 C20 H20 119.3
C21 C20 H20 119.3
C23 C22 C21 119.6(2)
C23 C22 H22 120.2
C21 C22 H22 120.2
C23 C24 C19 121.8(2)
C23 C24 H24 119.1
C19 C24 H24 119.0
C39 C38 C37 121.4(2)
C39 C38 H38 119.4
C37 C38 H38 119.2
C27 C26 C25 121.2(2)
C27 C26 H26 119.3
C25 C26 H26 119.5
N1 C7 C2 109.42(16)
N1 C7 H7A 109.9
C2 C7 H7A 109.8
N1 C7 H7B 109.8
C2 C7 H7B 109.7
H7A C7 H7B 108.2
C33 C34 C35 119.6(2)
C33 C34 H34 120.1
C35 C34 H34 120.3
N2 C12 H12A 109.6
N2 C12 H12B 109.2
H12A C12 H12B 109.5
N2 C12 H12C 109.7
H12A C12 H12C 109.5
H12B C12 H12C 109.5
C5 C6 C1 119.83(19)
C5 C6 C10 122.3(2)
C1 C6 C10 117.77(18)
C40 C39 C38 120.3(2)
C40 C39 H39 119.8
C38 C39 H39 119.9
C13 C14 C15 121.0(2)
C13 C14 H14 119.5
C15 C14 H14 119.5
C6 C5 C4 119.3(2)
C6 C5 H5 120.4
C4 C5 H5 120.2
C35 C36 C31 121.5(2)
C35 C36 H36 119.3
C31 C36 H36 119.2
C29 C30 C25 121.4(2)
C29 C30 H30 119.4
C25 C30 H30 119.3
C22 C23 C24 120.0(2)
C22 C23 H23 120.1
C24 C23 H23 119.8
C29 C28 C27 119.7(2)
C29 C28 H28 120.3
C27 C28 H28 120.0
C28 C29 C30 120.1(2)
C28 C29 H29 119.9
C30 C29 H29 120.0
C34 C35 C36 120.0(2)
C34 C35 H35 120.0
C36 C35 H35 120.0
C41 C42 C37 122.1(2)
C41 C42 H42 118.9
C37 C42 H42 119.0
C16 C17 C18 120.2(2)
C16 C17 H17 120.1
C18 C17 H17 119.7
C13 C18 C17 120.4(2)
C13 C18 H18 119.9
C17 C18 H18 119.8
C40 C41 C42 119.9(2)
C40 C41 H41 120.0
C42 C41 H41 120.1
C41 C40 C39 119.4(2)
C41 C40 H40 120.3
C39 C40 H40 120.3
N1 C9 H9A 109.6
N1 C9 H9B 109.5
H9A C9 H9B 109.5
N1 C9 H9C 109.3
H9A C9 H9C 109.5
H9B C9 H9C 109.5
C3 C4 C5 120.8(2)
C3 C4 H4 119.4
C5 C4 H4 119.8
C26 C27 C28 120.0(2)
C26 C27 H27 120.0
C28 C27 H27 120.0
C16 C15 C14 120.0(3)
C16 C15 H15 119.9
C14 C15 H15 120.1

loop_
_geom_bond_atom_site_label_1
_geom_bond_atom_site_label_2
_geom_bond_distance
Sn1 O2 2.0267(14)
Sn1 O1 2.0335(13)
Sn1 C1 2.116(2)
Sn1 C13 2.130(2)
Si1 O1 1.6027(14)
Si1 O3 1.6393(14)
Si1 C19 1.873(2)
Si1 C25 1.873(2)
Si2 O2 1.6011(14)
Si2 O3 1.6407(14)
Si2 C37 1.869(2)
Si2 C31 1.875(2)
N1 C9 1.461(3)
N1 C8 1.470(3)
N1 C7 1.478(3)
C37 C42 1.388(3)
C37 C38 1.395(3)
N2 C11 1.465(3)
N2 C12 1.467(3)
N2 C10 1.472(3)
C8 H8A 0.9600
C8 H8B 0.9599
C8 H8C 0.9600
C25 C30 1.392(3)
C25 C26 1.394(3)
C31 C36 1.392(3)
C31 C32 1.394(3)
C13 C14 1.384(3)
C13 C18 1.395(3)
C21 C22 1.384(3)
C21 C20 1.395(3)
C21 H21 0.9301
C1 C6 1.391(3)
C1 C2 1.393(3)
C19 C20 1.393(3)
C19 C24 1.394(3)
C2 C3 1.391(3)
C2 C7 1.507(3)
C11 H11A 0.9600
C11 H11B 0.9599
C11 H11C 0.9601
C33 C34 1.372(4)
C33 C32 1.391(3)
C33 H33 0.9301
C10 C6 1.506(3)
C10 H10A 0.9700
C10 H10B 0.9700
C3 C4 1.382(4)
C3 H3 0.9300
C16 C17 1.369(4)
C16 C15 1.377(4)
C16 H16 0.9300
C32 H32 0.9301
C20 H20 0.9300
C22 C23 1.379(3)
C22 H22 0.9300
C24 C23 1.387(3)
C24 H24 0.9300
C38 C39 1.386(3)
C38 H38 0.9300
C26 C27 1.385(3)
C26 H26 0.9301
C7 H7A 0.9700
C7 H7B 0.9700
C34 C35 1.386(4)
C34 H34 0.9299
C12 H12A 0.9599
C12 H12B 0.9601
C12 H12C 0.9601
C6 C5 1.389(3)
C39 C40 1.380(4)
C39 H39 0.9300
C14 C15 1.388(3)
C14 H14 0.9300
C5 C4 1.390(3)
C5 H5 0.9300
C36 C35 1.387(3)
C36 H36 0.9300
C30 C29 1.386(3)
C30 H30 0.9300
C23 H23 0.9300
C28 C29 1.373(4)
C28 C27 1.385(4)
C28 H28 0.9300
C29 H29 0.9300
C35 H35 0.9301
C42 C41 1.386(3)
C42 H42 0.9300
C17 C18 1.395(3)
C17 H17 0.9300
C18 H18 0.9300
C41 C40 1.376(4)
C41 H41 0.9300
C40 H40 0.9300
C9 H9A 0.9600
C9 H9B 0.9600
C9 H9C 0.9600
C4 H4 0.9300
C27 H27 0.9300
C15 H15 0.9300
